data_7048828
loop_
_publ_author_name
'Schwamm, Ryan J.'
'Edwards, Alison J.'
'Fitchett, Christopher M.'
'Coles, Martyn P.'

_publ_section_title
;
 A study of di(amino)stibines with terminal Sb(iii) hydrogen-ligands by
 X-ray- and neutron-diffraction.
;
_journal_issue 9
_journal_name_full 'Dalton transactions (Cambridge, England : 2003)'
_journal_page_first 2953
_journal_page_last 2958
_journal_paper_doi 10.1039/c8dt05113e
_journal_volume 48
_journal_year 2019
_chemical_formula_moiety 'C28 H46 Cl N2 O Sb Si2'
_chemical_formula_sum 'C28 H46 Cl N2 O Sb Si2'
_chemical_formula_weight 640.06
_space_group_crystal_system triclinic
_space_group_IT_number 2
_space_group_name_Hall '-P 1'
_space_group_name_H-M_alt 'P -1'
_symmetry_space_group_name_Hall '-P 1'
_symmetry_space_group_name_H-M 'P -1'
_atom_sites_solution_hydrogens geom
_atom_sites_solution_primary heavy
_audit_creation_date 2019-01-24
_audit_creation_method
;
Olex2 1.2
(compiled 2018.05.29 svn.r3508 for OlexSys, GUI svn.r5506)
;
_audit_update_record
;
2019-01-30 deposited with the CCDC.
2019-01-31 downloaded from the CCDC.
;
_cell_angle_alpha 102.9174(10)
_cell_angle_beta 99.8049(10)
_cell_angle_gamma 96.0590(10)
_cell_formula_units_Z 6
_cell_length_a 9.43069(12)
_cell_length_b 22.2904(3)
_cell_length_c 23.4692(3)
_cell_measurement_reflns_used 55244
_cell_measurement_temperature 286.04(10)
_cell_measurement_theta_max 37.5920
_cell_measurement_theta_min 3.1240
_cell_volume 4685.18(11)
_computing_cell_refinement
;
CrysAlisPro, Agilent Technologies,
Version 1.171.37.31 (release 14-01-2014 CrysAlis171 .NET)
(compiled Jan 14 2014,18:38:05)
;
_computing_data_collection
;
CrysAlisPro, Agilent Technologies,
Version 1.171.37.31 (release 14-01-2014 CrysAlis171 .NET)
(compiled Jan 14 2014,18:38:05)
;
_computing_data_reduction
;
CrysAlisPro, Agilent Technologies,
Version 1.171.37.31 (release 14-01-2014 CrysAlis171 .NET)
(compiled Jan 14 2014,18:38:05)
;
_computing_molecular_graphics 'Olex2 (Dolomanov et al., 2009)'
_computing_publication_material 'Olex2 (Dolomanov et al., 2009)'
_computing_structure_refinement 'ShelXL (Sheldrick, 2015)'
_computing_structure_solution 'ShelXS (Sheldrick, 2008)'
_diffrn_ambient_environment air
_diffrn_ambient_temperature 286.04(10)
_diffrn_detector 'CCD plate'
_diffrn_detector_area_resol_mean 10.6501
_diffrn_detector_type Atlas
_diffrn_measured_fraction_theta_full 0.999
_diffrn_measured_fraction_theta_max 0.999
_diffrn_measurement_details
;
#__ type_ start__ end____ width___ exp.time_
  1 omega    0.00   91.00   1.0000   30.0000
omega____ theta____ kappa____ phi______ frames
    -       29.2174   77.0000   90.0000 91

#__ type_ start__ end____ width___ exp.time_
  2 omega   10.00  100.00   1.0000   30.0000
omega____ theta____ kappa____ phi______ frames
    -       29.2174   37.0000    0.0000 90

#__ type_ start__ end____ width___ exp.time_
  3 omega  -48.00   48.00   1.0000   30.0000
omega____ theta____ kappa____ phi______ frames
    -       29.2174  -19.0000 -180.0000 96

#__ type_ start__ end____ width___ exp.time_
  4 omega   40.00   65.00   1.0000   30.0000
omega____ theta____ kappa____ phi______ frames
    -       29.2174  178.0000  -60.0000 25

#__ type_ start__ end____ width___ exp.time_
  5 omega   41.00   69.00   1.0000   30.0000
omega____ theta____ kappa____ phi______ frames
    -       29.2174  178.0000 -150.0000 28

#__ type_ start__ end____ width___ exp.time_
  6 omega   88.00  113.00   1.0000   30.0000
omega____ theta____ kappa____ phi______ frames
    -       29.2174  178.0000 -150.0000 25

#__ type_ start__ end____ width___ exp.time_
  7 omega  -18.00   10.00   1.0000   30.0000
omega____ theta____ kappa____ phi______ frames
    -       29.2174  -99.0000 -150.0000 28

#__ type_ start__ end____ width___ exp.time_
  8 omega   34.00   65.00   1.0000   30.0000
omega____ theta____ kappa____ phi______ frames
    -       29.2174  -99.0000 -150.0000 31

#__ type_ start__ end____ width___ exp.time_
  9 omega   88.00  113.00   1.0000   30.0000
omega____ theta____ kappa____ phi______ frames
    -       29.2174  178.0000  -60.0000 25

#__ type_ start__ end____ width___ exp.time_
 10 omega  -85.00  -59.00   1.0000   30.0000
omega____ theta____ kappa____ phi______ frames
    -      -30.1549 -178.0000  -60.0000 26

#__ type_ start__ end____ width___ exp.time_
 11 omega -115.00  -84.00   1.0000   30.0000
omega____ theta____ kappa____ phi______ frames
    -      -30.1549  178.0000 -120.0000 31

#__ type_ start__ end____ width___ exp.time_
 12 omega -111.00  -64.00   1.0000   30.0000
omega____ theta____ kappa____ phi______ frames
    -      -30.1549 -178.0000   60.0000 47

#__ type_ start__ end____ width___ exp.time_
 13 omega  -19.00    9.00   1.0000   30.0000
omega____ theta____ kappa____ phi______ frames
    -      -30.1549 -100.0000 -148.2019 28

#__ type_ start__ end____ width___ exp.time_
 14 omega  -39.00   33.00   1.0000   30.0000
omega____ theta____ kappa____ phi______ frames
    -       29.2174  -57.0000  -60.0000 72

#__ type_ start__ end____ width___ exp.time_
 15 omega    9.00  100.00   1.0000   30.0000
omega____ theta____ kappa____ phi______ frames
    -       29.2174   37.0000 -120.0000 91
;
_diffrn_measurement_device 'four-circle diffractometer'
_diffrn_measurement_device_type 'SuperNova, Dual, Cu at zero, Atlas'
_diffrn_measurement_method '\w scans'
_diffrn_orient_matrix_UB_11 -0.0266014000
_diffrn_orient_matrix_UB_12 0.0093803000
_diffrn_orient_matrix_UB_13 -0.0262805000
_diffrn_orient_matrix_UB_21 -0.0153477000
_diffrn_orient_matrix_UB_22 -0.0315909000
_diffrn_orient_matrix_UB_23 -0.0163812000
_diffrn_orient_matrix_UB_31 -0.0708226000
_diffrn_orient_matrix_UB_32 -0.0020590000
_diffrn_orient_matrix_UB_33 0.0065207000
_diffrn_radiation_monochromator mirror
_diffrn_radiation_probe x-ray
_diffrn_radiation_type MoK\a
_diffrn_radiation_wavelength 0.71073
_diffrn_reflns_av_R_equivalents 0.0339
_diffrn_reflns_av_unetI/netI 0.0366
_diffrn_reflns_Laue_measured_fraction_full 0.999
_diffrn_reflns_Laue_measured_fraction_max 0.999
_diffrn_reflns_limit_h_max 15
_diffrn_reflns_limit_h_min -15
_diffrn_reflns_limit_k_max 35
_diffrn_reflns_limit_k_min -35
_diffrn_reflns_limit_l_max 37
_diffrn_reflns_limit_l_min -37
_diffrn_reflns_number 124963
_diffrn_reflns_point_group_measured_fraction_full 0.999
_diffrn_reflns_point_group_measured_fraction_max 0.999
_diffrn_reflns_theta_full 26.000
_diffrn_reflns_theta_max 35.000
_diffrn_reflns_theta_min 2.657
_diffrn_source 'SuperNova (Mo) X-ray Source'
_exptl_absorpt_coefficient_mu 1.068
_exptl_absorpt_correction_T_max 1.00000
_exptl_absorpt_correction_T_min 0.68814
_exptl_absorpt_correction_type multi-scan
_exptl_absorpt_process_details
;
CrysAlisPro, Agilent Technologies,
Version 1.171.37.31 (release 14-01-2014 CrysAlis171 .NET)
(compiled Jan 14 2014,18:38:05)
Empirical absorption correction using spherical harmonics,
 implemented in SCALE3 ABSPACK scaling algorithm.
;
_exptl_crystal_colour colourless
_exptl_crystal_colour_primary colourless
_exptl_crystal_density_diffrn 1.361
_exptl_crystal_description plate
_exptl_crystal_F_000 1992
_exptl_crystal_size_max 0.51
_exptl_crystal_size_mid 0.37
_exptl_crystal_size_min 0.1
_refine_diff_density_max 1.236
_refine_diff_density_min -0.614
_refine_diff_density_rms 0.090
_refine_ls_extinction_method none
_refine_ls_goodness_of_fit_ref 1.081
_refine_ls_hydrogen_treatment constr
_refine_ls_matrix_type full
_refine_ls_number_parameters 982
_refine_ls_number_reflns 41232
_refine_ls_number_restraints 0
_refine_ls_restrained_S_all 1.081
_refine_ls_R_factor_all 0.0478
_refine_ls_R_factor_gt 0.0328
_refine_ls_shift/su_max 0.006
_refine_ls_shift/su_mean 0.000
_refine_ls_structure_factor_coef Fsqd
_refine_ls_weighting_details 'w=1/[\s^2^(Fo^2^)+(0.0226P)^2^+2.4751P] where P=(Fo^2^+2Fc^2^)/3'
_refine_ls_weighting_scheme calc
_refine_ls_wR_factor_gt 0.0692
_refine_ls_wR_factor_ref 0.0758
_reflns_Friedel_coverage 0.000
_reflns_number_gt 33049
_reflns_number_total 41232
_reflns_threshold_expression 'I > 2\s(I)'
_cod_data_source_file c8dt05113e2.cif
_cod_data_source_block Compound-1b
_cod_depositor_comments 'Adding full bibliography for 7048824--7048828.cif.'
_cod_original_cell_volume 4685.17(10)
_cod_database_code 7048828
_shelx_shelxl_version_number 2018/3
_chemical_oxdiff_formula C28H46N2O1CL1SI2SB1
_shelx_space_group_comment
;
The symmetry employed for this shelxl refinement is uniquely defined
by the following loop, which should always be used as a source of
symmetry information in preference to the above space-group names.
They are only intended as comments.
;
_reflns_odcompleteness_completeness 99.94
_reflns_odcompleteness_iscentric 1
_reflns_odcompleteness_theta 36.23
_olex2_refinement_description
;
1. Fixed Uiso
 At 1.2 times of:
  All C(H) groups
 At 1.5 times of:
  All C(H,H,H) groups
2.a Ternary CH refined with riding coordinates:
 C7(H7), C10(H10), C23(H23), C26(H26), C63(H63), C66(H66), C79(H79), C82(H82),
 C35(H35), C38(H38), C51(H51), C54(H54)
2.b Aromatic/amide H refined with riding coordinates:
 C3(H3), C4(H4), C5(H5), C19(H19), C20(H20), C21(H21), C59(H59), C60(H60),
 C61(H61), C75(H75), C76(H76), C77(H77), C31(H31), C32(H32), C33(H33), C47(H47),
  C48(H48), C49(H49)
2.c Idealised Me refined as rotating group:
 C8(H8A,H8B,H8C), C9(H9A,H9B,H9C), C11(H11A,H11B,H11C), C12(H12A,H12B,H12C),
 C13(H13A,H13B,H13C), C14(H14A,H14B,H14C), C15(H15A,H15B,H15C), C16(H16A,H16B,
 H16C), C24(H24A,H24B,H24C), C25(H25A,H25B,H25C), C27(H27A,H27B,H27C), C28(H28A,
 H28B,H28C), C64(H64A,H64B,H64C), C65(H65A,H65B,H65C), C67(H67A,H67B,H67C),
 C68(H68A,H68B,H68C), C69(H69A,H69B,H69C), C70(H70A,H70B,H70C), C71(H71A,H71B,
 H71C), C72(H72A,H72B,H72C), C80(H80A,H80B,H80C), C81(H81A,H81B,H81C), C83(H83A,
 H83B,H83C), C84(H84A,H84B,H84C), C36(H36A,H36B,H36C), C37(H37A,H37B,H37C),
 C39(H39A,H39B,H39C), C40(H40A,H40B,H40C), C41(H41A,H41B,H41C), C42(H42A,H42B,
 H42C), C43(H43A,H43B,H43C), C44(H44A,H44B,H44C), C52(H52A,H52B,H52C), C53(H53A,
 H53B,H53C), C55(H55A,H55B,H55C), C56(H56A,H56B,H56C)
;
_olex2_submission_special_instructions 'No special instructions were received'

loop_
_space_group_symop_operation_xyz
'x, y, z'
'-x, -y, -z'

loop_
_atom_site_label
_atom_site_type_symbol
_atom_site_fract_x
_atom_site_fract_y
_atom_site_fract_z
_atom_site_U_iso_or_equiv
_atom_site_adp_type
_atom_site_occupancy
_atom_site_site_symmetry_order
_atom_site_calc_flag
_atom_site_refinement_flags_posn
Sb1 Sb 0.71362(2) 0.95002(2) 0.24618(2) 0.01488(2) Uani 1 1 d .
Cl1 Cl 0.70721(5) 0.86820(2) 0.15967(2) 0.02766(8) Uani 1 1 d .
Si6 Si 0.35366(4) 0.94657(2) 0.20425(2) 0.01609(7) Uani 1 1 d .
Si10 Si 0.55601(5) 1.05958(2) 0.19607(2) 0.01881(8) Uani 1 1 d .
O1 O 0.41363(12) 1.00662(6) 0.18245(6) 0.0260(3) Uani 1 1 d .
N1 N 0.70613(13) 1.02069(6) 0.20406(5) 0.0149(2) Uani 1 1 d .
N2 N 0.50248(13) 0.93372(6) 0.25310(5) 0.0146(2) Uani 1 1 d .
C1 C 0.84741(15) 1.04665(7) 0.19607(6) 0.0151(2) Uani 1 1 d .
C2 C 0.88709(16) 1.03055(8) 0.13958(7) 0.0186(3) Uani 1 1 d .
C3 C 1.02240(18) 1.05694(8) 0.13319(7) 0.0230(3) Uani 1 1 d .
H3 H 1.048330 1.047037 0.096086 0.028 Uiso 1 1 calc R
C4 C 1.11871(18) 1.09726(8) 0.18025(8) 0.0242(3) Uani 1 1 d .
H4 H 1.208550 1.114188 0.174955 0.029 Uiso 1 1 calc R
C5 C 1.08071(17) 1.11227(8) 0.23524(7) 0.0220(3) Uani 1 1 d .
H5 H 1.146196 1.139280 0.267052 0.026 Uiso 1 1 calc R
C6 C 0.94614(16) 1.08790(7) 0.24438(7) 0.0176(3) Uani 1 1 d .
C7 C 0.79303(18) 0.98486(9) 0.08481(7) 0.0247(3) Uani 1 1 d .
H7 H 0.702472 0.969258 0.095402 0.030 Uiso 1 1 calc R
C8 C 0.7549(2) 1.01583(12) 0.03311(8) 0.0405(5) Uani 1 1 d .
H8A H 0.711856 1.052245 0.046548 0.061 Uiso 1 1 calc GR
H8B H 0.687167 0.987107 0.000921 0.061 Uiso 1 1 calc GR
H8C H 0.841765 1.027511 0.019538 0.061 Uiso 1 1 calc GR
C9 C 0.8716(2) 0.92939(10) 0.06405(9) 0.0358(5) Uani 1 1 d .
H9A H 0.957171 0.943623 0.050880 0.054 Uiso 1 1 calc GR
H9B H 0.807784 0.899216 0.031709 0.054 Uiso 1 1 calc GR
H9C H 0.899035 0.910693 0.096588 0.054 Uiso 1 1 calc GR
C10 C 0.91502(17) 1.10712(8) 0.30675(7) 0.0195(3) Uani 1 1 d .
H10 H 0.813972 1.090006 0.305215 0.023 Uiso 1 1 calc R
C11 C 0.9316(2) 1.17803(8) 0.32896(8) 0.0288(4) Uani 1 1 d .
H11A H 1.032567 1.195369 0.336472 0.043 Uiso 1 1 calc GR
H11B H 0.895129 1.188445 0.365138 0.043 Uiso 1 1 calc GR
H11C H 0.877543 1.194708 0.299177 0.043 Uiso 1 1 calc GR
C12 C 1.01381(19) 1.08009(9) 0.35043(7) 0.0256(3) Uani 1 1 d .
H12A H 1.001241 1.035625 0.336229 0.038 Uiso 1 1 calc GR
H12B H 0.988564 1.090713 0.389003 0.038 Uiso 1 1 calc GR
H12C H 1.113481 1.097013 0.353419 0.038 Uiso 1 1 calc GR
C13 C 0.5460(2) 1.09590(10) 0.13275(8) 0.0287(4) Uani 1 1 d .
H13A H 0.532328 1.064171 0.096301 0.043 Uiso 1 1 calc GR
H13B H 0.634726 1.123536 0.137457 0.043 Uiso 1 1 calc GR
H13C H 0.465575 1.118978 0.131440 0.043 Uiso 1 1 calc GR
C14 C 0.5485(2) 1.12028(9) 0.26390(8) 0.0282(4) Uani 1 1 d .
H14A H 0.453784 1.132887 0.259982 0.042 Uiso 1 1 calc GR
H14B H 0.620797 1.155597 0.268336 0.042 Uiso 1 1 calc GR
H14C H 0.566982 1.103650 0.298364 0.042 Uiso 1 1 calc GR
C15 C 0.20233(17) 0.96133(9) 0.24360(8) 0.0248(3) Uani 1 1 d .
H15A H 0.229140 1.000040 0.273404 0.037 Uiso 1 1 calc GR
H15B H 0.181873 0.928152 0.262337 0.037 Uiso 1 1 calc GR
H15C H 0.117316 0.963467 0.215521 0.037 Uiso 1 1 calc GR
C16 C 0.2882(2) 0.88307(11) 0.13573(9) 0.0391(5) Uani 1 1 d .
H16A H 0.219959 0.896875 0.107987 0.059 Uiso 1 1 calc GR
H16B H 0.241525 0.847509 0.145711 0.059 Uiso 1 1 calc GR
H16C H 0.369239 0.871917 0.117972 0.059 Uiso 1 1 calc GR
C17 C 0.48011(15) 0.90489(7) 0.30105(6) 0.0157(2) Uani 1 1 d .
C18 C 0.45826(16) 0.83967(7) 0.29149(7) 0.0188(3) Uani 1 1 d .
C19 C 0.43517(19) 0.81407(8) 0.33883(8) 0.0261(3) Uani 1 1 d .
H19 H 0.419598 0.771020 0.332824 0.031 Uiso 1 1 calc R
C20 C 0.4349(2) 0.85122(9) 0.39433(8) 0.0280(4) Uani 1 1 d .
H20 H 0.420605 0.833336 0.425496 0.034 Uiso 1 1 calc R
C21 C 0.45616(18) 0.91514(9) 0.40333(7) 0.0233(3) Uani 1 1 d .
H21 H 0.456680 0.939947 0.440941 0.028 Uiso 1 1 calc R
C22 C 0.47680(16) 0.94344(7) 0.35749(6) 0.0179(3) Uani 1 1 d .
C23 C 0.46139(17) 0.79558(8) 0.23248(8) 0.0222(3) Uani 1 1 d .
H23 H 0.478648 0.820764 0.204351 0.027 Uiso 1 1 calc R
C24 C 0.3152(2) 0.75277(10) 0.20636(10) 0.0400(5) Uani 1 1 d .
H24A H 0.298489 0.725705 0.231889 0.060 Uiso 1 1 calc GR
H24B H 0.317551 0.728292 0.167376 0.060 Uiso 1 1 calc GR
H24C H 0.238251 0.777573 0.203497 0.060 Uiso 1 1 calc GR
C25 C 0.5849(2) 0.75726(10) 0.23852(10) 0.0363(4) Uani 1 1 d .
H25A H 0.675327 0.784618 0.255097 0.054 Uiso 1 1 calc GR
H25B H 0.589240 0.732439 0.199931 0.054 Uiso 1 1 calc GR
H25C H 0.568067 0.730551 0.264360 0.054 Uiso 1 1 calc GR
C26 C 0.49988(18) 1.01366(8) 0.36951(7) 0.0201(3) Uani 1 1 d .
H26 H 0.480524 1.024344 0.330904 0.024 Uiso 1 1 calc R
C27 C 0.3977(2) 1.04467(10) 0.40723(8) 0.0319(4) Uani 1 1 d .
H27A H 0.299088 1.025369 0.390192 0.048 Uiso 1 1 calc GR
H27B H 0.406724 1.088147 0.407938 0.048 Uiso 1 1 calc GR
H27C H 0.423217 1.039923 0.447192 0.048 Uiso 1 1 calc GR
C28 C 0.6581(2) 1.04039(9) 0.39916(8) 0.0298(4) Uani 1 1 d .
H28A H 0.680212 1.030864 0.437328 0.045 Uiso 1 1 calc GR
H28B H 0.672025 1.084727 0.404424 0.045 Uiso 1 1 calc GR
H28C H 0.721436 1.022366 0.374352 0.045 Uiso 1 1 calc GR
Sb3 Sb 0.51303(2) 0.38784(2) 0.08940(2) 0.01406(2) Uani 1 1 d .
Cl3 Cl 0.60445(5) 0.46957(2) 0.17775(2) 0.03011(9) Uani 1 1 d .
Si4 Si 0.18918(4) 0.39051(2) 0.12916(2) 0.01574(7) Uani 1 1 d .
Si8 Si 0.34866(4) 0.28076(2) 0.14458(2) 0.01532(7) Uani 1 1 d .
O3 O 0.24563(12) 0.33456(6) 0.15641(5) 0.0219(2) Uani 1 1 d .
N5 N 0.30166(13) 0.40067(6) 0.07926(5) 0.0142(2) Uani 1 1 d .
N6 N 0.50763(13) 0.31643(6) 0.13004(5) 0.0135(2) Uani 1 1 d .
C57 C 0.25332(15) 0.42659(7) 0.02904(6) 0.0159(2) Uani 1 1 d .
C58 C 0.18747(16) 0.38565(7) -0.02670(7) 0.0175(3) Uani 1 1 d .
C59 C 0.14278(18) 0.41123(9) -0.07473(7) 0.0241(3) Uani 1 1 d .
H59 H 0.101044 0.384795 -0.111816 0.029 Uiso 1 1 calc R
C60 C 0.15897(19) 0.47476(9) -0.06854(8) 0.0283(4) Uani 1 1 d .
H60 H 0.128421 0.490761 -0.101159 0.034 Uiso 1 1 calc R
C61 C 0.22083(19) 0.51445(9) -0.01363(8) 0.0267(3) Uani 1 1 d .
H61 H 0.230191 0.557245 -0.009494 0.032 Uiso 1 1 calc R
C62 C 0.26957(16) 0.49151(7) 0.03578(7) 0.0192(3) Uani 1 1 d .
C63 C 0.16817(17) 0.31578(7) -0.03633(7) 0.0195(3) Uani 1 1 d .
H63 H 0.183228 0.306529 0.002980 0.023 Uiso 1 1 calc R
C64 C 0.2820(2) 0.28828(9) -0.06902(8) 0.0293(4) Uani 1 1 d .
H64A H 0.266852 0.295025 -0.108465 0.044 Uiso 1 1 calc GR
H64B H 0.273329 0.244411 -0.071610 0.044 Uiso 1 1 calc GR
H64C H 0.377476 0.308107 -0.047569 0.044 Uiso 1 1 calc GR
C65 C 0.0157(2) 0.28401(9) -0.07018(8) 0.0300(4) Uani 1 1 d .
H65A H -0.055923 0.303577 -0.051235 0.045 Uiso 1 1 calc GR
H65B H 0.004646 0.240777 -0.069901 0.045 Uiso 1 1 calc GR
H65C H 0.002706 0.287771 -0.110639 0.045 Uiso 1 1 calc GR
C66 C 0.34055(17) 0.53764(7) 0.09408(8) 0.0215(3) Uani 1 1 d .
H66 H 0.365023 0.514117 0.124116 0.026 Uiso 1 1 calc R
C67 C 0.4819(2) 0.57381(10) 0.08794(10) 0.0358(5) Uani 1 1 d .
H67A H 0.545457 0.545126 0.074605 0.054 Uiso 1 1 calc GR
H67B H 0.528531 0.600862 0.125916 0.054 Uiso 1 1 calc GR
H67C H 0.460391 0.598147 0.059457 0.054 Uiso 1 1 calc GR
C68 C 0.2389(2) 0.58268(10) 0.11626(11) 0.0419(5) Uani 1 1 d .
H68A H 0.221784 0.609403 0.089700 0.063 Uiso 1 1 calc GR
H68B H 0.283047 0.607409 0.155571 0.063 Uiso 1 1 calc GR
H68C H 0.148150 0.559509 0.117440 0.063 Uiso 1 1 calc GR
C69 C -0.00198(17) 0.36917(10) 0.08903(8) 0.0269(3) Uani 1 1 d .
H69A H -0.028006 0.400542 0.068723 0.040 Uiso 1 1 calc GR
H69B H -0.064061 0.366020 0.117004 0.040 Uiso 1 1 calc GR
H69C H -0.013356 0.329860 0.060478 0.040 Uiso 1 1 calc GR
C70 C 0.2060(2) 0.45771(10) 0.19398(9) 0.0382(5) Uani 1 1 d .
H70A H 0.306669 0.470390 0.212922 0.057 Uiso 1 1 calc GR
H70B H 0.152030 0.445938 0.221941 0.057 Uiso 1 1 calc GR
H70C H 0.168161 0.491633 0.180666 0.057 Uiso 1 1 calc GR
C71 C 0.24929(18) 0.21502(8) 0.08189(7) 0.0239(3) Uani 1 1 d .
H71A H 0.234576 0.228673 0.045610 0.036 Uiso 1 1 calc GR
H71B H 0.156710 0.201155 0.090092 0.036 Uiso 1 1 calc GR
H71C H 0.305343 0.181329 0.077663 0.036 Uiso 1 1 calc GR
C72 C 0.38570(19) 0.25153(8) 0.21236(7) 0.0228(3) Uani 1 1 d .
H72A H 0.456852 0.223873 0.208486 0.034 Uiso 1 1 calc GR
H72B H 0.297418 0.229561 0.217474 0.034 Uiso 1 1 calc GR
H72C H 0.422119 0.285933 0.246411 0.034 Uiso 1 1 calc GR
C73 C 0.63930(15) 0.28766(7) 0.13550(6) 0.0142(2) Uani 1 1 d .
C74 C 0.66806(15) 0.24547(7) 0.08563(6) 0.0154(2) Uani 1 1 d .
C75 C 0.79093(17) 0.21615(8) 0.09303(7) 0.0209(3) Uani 1 1 d .
H75 H 0.810816 0.188611 0.060289 0.025 Uiso 1 1 calc R
C76 C 0.88372(18) 0.22687(9) 0.14755(7) 0.0235(3) Uani 1 1 d .
H76 H 0.963027 0.205616 0.151945 0.028 Uiso 1 1 calc R
C77 C 0.85728(17) 0.26966(8) 0.19561(7) 0.0219(3) Uani 1 1 d .
H77 H 0.921108 0.277466 0.232190 0.026 Uiso 1 1 calc R
C78 C 0.73791(16) 0.30153(7) 0.19100(6) 0.0172(3) Uani 1 1 d .
C79 C 0.57275(16) 0.23058(7) 0.02384(6) 0.0166(3) Uani 1 1 d .
H79 H 0.485644 0.250547 0.026799 0.020 Uiso 1 1 calc R
C80 C 0.65259(18) 0.25717(8) -0.01920(7) 0.0220(3) Uani 1 1 d .
H80A H 0.738503 0.238207 -0.022767 0.033 Uiso 1 1 calc GR
H80B H 0.679492 0.301366 -0.003981 0.033 Uiso 1 1 calc GR
H80C H 0.589565 0.248506 -0.057695 0.033 Uiso 1 1 calc GR
C81 C 0.52384(19) 0.16060(8) -0.00161(7) 0.0237(3) Uani 1 1 d .
H81A H 0.606876 0.140556 -0.008260 0.036 Uiso 1 1 calc GR
H81B H 0.455782 0.153553 -0.038697 0.036 Uiso 1 1 calc GR
H81C H 0.478169 0.143785 0.026164 0.036 Uiso 1 1 calc GR
C82 C 0.72550(17) 0.35073(8) 0.24562(6) 0.0198(3) Uani 1 1 d .
H82 H 0.633396 0.366765 0.237121 0.024 Uiso 1 1 calc R
C83 C 0.7290(2) 0.32540(10) 0.30137(7) 0.0282(4) Uani 1 1 d .
H83A H 0.823198 0.314208 0.313061 0.042 Uiso 1 1 calc GR
H83B H 0.656171 0.289344 0.292710 0.042 Uiso 1 1 calc GR
H83C H 0.709706 0.356799 0.333254 0.042 Uiso 1 1 calc GR
C84 C 0.85127(19) 0.40483(9) 0.25887(8) 0.0278(4) Uani 1 1 d .
H84A H 0.838890 0.437307 0.291395 0.042 Uiso 1 1 calc GR
H84B H 0.851480 0.420747 0.224095 0.042 Uiso 1 1 calc GR
H84C H 0.941994 0.390233 0.269379 0.042 Uiso 1 1 calc GR
Sb2 Sb 0.74388(2) 0.72538(2) 0.42872(2) 0.01531(2) Uani 1 1 d .
Cl2 Cl 0.78962(5) 0.80693(2) 0.51859(2) 0.02886(9) Uani 1 1 d .
Si5 Si 1.10349(4) 0.72726(2) 0.45794(2) 0.01592(7) Uani 1 1 d .
Si11 Si 0.91399(5) 0.62348(2) 0.48682(2) 0.01858(8) Uani 1 1 d .
O2 O 1.04578(12) 0.68031(6) 0.49597(5) 0.0212(2) Uani 1 1 d .
N3 N 0.94679(13) 0.73529(6) 0.41063(5) 0.0150(2) Uani 1 1 d .
N4 N 0.75477(13) 0.65405(6) 0.46942(5) 0.0155(2) Uani 1 1 d .
C29 C 0.95895(16) 0.75968(7) 0.35902(6) 0.0166(3) Uani 1 1 d .
C30 C 0.95949(17) 0.71756(8) 0.30415(7) 0.0192(3) Uani 1 1 d .
C31 C 0.97280(19) 0.74123(9) 0.25499(8) 0.0257(3) Uani 1 1 d .
H31 H 0.971532 0.713863 0.218565 0.031 Uiso 1 1 calc R
C32 C 0.9879(2) 0.80455(9) 0.25899(8) 0.0282(4) Uani 1 1 d .
H32 H 0.997251 0.819464 0.225635 0.034 Uiso 1 1 calc R
C33 C 0.98899(19) 0.84531(9) 0.31269(8) 0.0259(3) Uani 1 1 d .
H33 H 0.999709 0.887836 0.315219 0.031 Uiso 1 1 calc R
C34 C 0.97436(16) 0.82425(7) 0.36349(7) 0.0186(3) Uani 1 1 d .
C35 C 0.93750(19) 0.64781(8) 0.29656(7) 0.0227(3) Uani 1 1 d .
H35 H 0.955933 0.640094 0.336477 0.027 Uiso 1 1 calc R
C36 C 0.7801(2) 0.62030(9) 0.26743(9) 0.0332(4) Uani 1 1 d .
H36A H 0.716210 0.641016 0.290261 0.050 Uiso 1 1 calc GR
H36B H 0.765215 0.576685 0.266061 0.050 Uiso 1 1 calc GR
H36C H 0.759710 0.625865 0.227602 0.050 Uiso 1 1 calc GR
C37 C 1.0410(2) 0.61426(10) 0.26129(9) 0.0346(4) Uani 1 1 d .
H37A H 1.020129 0.618168 0.220904 0.052 Uiso 1 1 calc GR
H37B H 1.027907 0.571013 0.261490 0.052 Uiso 1 1 calc GR
H37C H 1.139710 0.632581 0.279378 0.052 Uiso 1 1 calc GR
C38 C 0.96758(17) 0.87131(7) 0.42012(7) 0.0200(3) Uani 1 1 d .
H38 H 0.975254 0.850215 0.452704 0.024 Uiso 1 1 calc R
C39 C 0.8211(2) 0.89527(9) 0.41370(9) 0.0288(4) Uani 1 1 d .
H39A H 0.812528 0.917234 0.382746 0.043 Uiso 1 1 calc GR
H39B H 0.815106 0.922872 0.450716 0.043 Uiso 1 1 calc GR
H39C H 0.743782 0.860745 0.403624 0.043 Uiso 1 1 calc GR
C40 C 1.0904(2) 0.92682(9) 0.43734(10) 0.0327(4) Uani 1 1 d .
H40A H 1.182639 0.911960 0.439860 0.049 Uiso 1 1 calc GR
H40B H 1.085650 0.952908 0.475304 0.049 Uiso 1 1 calc GR
H40C H 1.079889 0.950343 0.407637 0.049 Uiso 1 1 calc GR
C41 C 1.19447(18) 0.80051(8) 0.51189(7) 0.0240(3) Uani 1 1 d .
H41A H 1.125219 0.819148 0.533065 0.036 Uiso 1 1 calc GR
H41B H 1.233532 0.828638 0.490936 0.036 Uiso 1 1 calc GR
H41C H 1.271922 0.791785 0.539699 0.036 Uiso 1 1 calc GR
C42 C 1.23653(19) 0.69381(9) 0.41516(8) 0.0258(3) Uani 1 1 d .
H42A H 1.326298 0.695012 0.442056 0.039 Uiso 1 1 calc GR
H42B H 1.253718 0.717628 0.386958 0.039 Uiso 1 1 calc GR
H42C H 1.198520 0.651463 0.394288 0.039 Uiso 1 1 calc GR
C43 C 0.9318(2) 0.59867(10) 0.55732(9) 0.0327(4) Uani 1 1 d .
H43A H 1.015537 0.577855 0.562135 0.049 Uiso 1 1 calc GR
H43B H 0.846182 0.570751 0.556363 0.049 Uiso 1 1 calc GR
H43C H 0.943047 0.634495 0.590142 0.049 Uiso 1 1 calc GR
C44 C 0.9320(2) 0.55671(9) 0.42624(9) 0.0313(4) Uani 1 1 d .
H44A H 0.918235 0.568411 0.388946 0.047 Uiso 1 1 calc GR
H44B H 0.859784 0.522000 0.423853 0.047 Uiso 1 1 calc GR
H44C H 1.027200 0.545225 0.434637 0.047 Uiso 1 1 calc GR
C45 C 0.61637(16) 0.62454(7) 0.47665(6) 0.0171(3) Uani 1 1 d .
C46 C 0.52575(17) 0.57944(7) 0.42861(7) 0.0188(3) Uani 1 1 d .
C47 C 0.39716(19) 0.54963(9) 0.43803(8) 0.0268(4) Uani 1 1 d .
H47 H 0.337761 0.519395 0.406795 0.032 Uiso 1 1 calc R
C48 C 0.3562(2) 0.56393(10) 0.49249(8) 0.0314(4) Uani 1 1 d .
H48 H 0.270747 0.543154 0.498066 0.038 Uiso 1 1 calc R
C49 C 0.4429(2) 0.60936(10) 0.53867(8) 0.0301(4) Uani 1 1 d .
H49 H 0.413816 0.619394 0.575128 0.036 Uiso 1 1 calc R
C50 C 0.57300(18) 0.64064(8) 0.53230(7) 0.0217(3) Uani 1 1 d .
C51 C 0.55878(17) 0.56252(8) 0.36646(7) 0.0195(3) Uani 1 1 d .
H51 H 0.656836 0.583301 0.368136 0.023 Uiso 1 1 calc R
C52 C 0.45154(19) 0.58593(9) 0.32263(7) 0.0254(3) Uani 1 1 d .
H52A H 0.354230 0.567012 0.321099 0.038 Uiso 1 1 calc GR
H52B H 0.474439 0.575105 0.283643 0.038 Uiso 1 1 calc GR
H52C H 0.458793 0.630347 0.335696 0.038 Uiso 1 1 calc GR
C53 C 0.5557(2) 0.49217(9) 0.34349(8) 0.0306(4) Uani 1 1 d .
H53A H 0.616120 0.477035 0.372779 0.046 Uiso 1 1 calc GR
H53B H 0.591495 0.484189 0.307011 0.046 Uiso 1 1 calc GR
H53C H 0.457624 0.471308 0.336333 0.046 Uiso 1 1 calc GR
C54 C 0.6583(2) 0.69067(9) 0.58556(7) 0.0274(4) Uani 1 1 d .
H54 H 0.750201 0.705999 0.575816 0.033 Uiso 1 1 calc R
C55 C 0.5736(3) 0.74522(10) 0.59925(10) 0.0406(5) Uani 1 1 d .
H55A H 0.551174 0.761020 0.564444 0.061 Uiso 1 1 calc GR
H55B H 0.631606 0.777568 0.631416 0.061 Uiso 1 1 calc GR
H55C H 0.484963 0.731327 0.610480 0.061 Uiso 1 1 calc GR
C56 C 0.6932(3) 0.66545(11) 0.64132(8) 0.0409(5) Uani 1 1 d .
H56A H 0.604542 0.654158 0.653874 0.061 Uiso 1 1 calc GR
H56B H 0.756154 0.696943 0.672780 0.061 Uiso 1 1 calc GR
H56C H 0.740681 0.629466 0.632161 0.061 Uiso 1 1 calc GR

loop_
_atom_site_aniso_label
_atom_site_aniso_U_11
_atom_site_aniso_U_22
_atom_site_aniso_U_33
_atom_site_aniso_U_23
_atom_site_aniso_U_13
_atom_site_aniso_U_12
Sb1 0.01299(4) 0.01702(5) 0.01515(4) 0.00519(3) 0.00223(3) 0.00289(3)
Cl1 0.0397(2) 0.02285(19) 0.02370(17) 0.00354(14) 0.01442(16) 0.01099(17)
Si6 0.01281(17) 0.0178(2) 0.01644(17) 0.00222(14) 0.00236(13) 0.00197(14)
Si10 0.01453(18) 0.0243(2) 0.02208(19) 0.01362(16) 0.00433(14) 0.00439(16)
O1 0.0127(5) 0.0374(7) 0.0331(6) 0.0226(5) 0.0014(4) 0.0013(5)
N1 0.0115(5) 0.0171(6) 0.0163(5) 0.0053(4) 0.0028(4) 0.0006(4)
N2 0.0127(5) 0.0152(6) 0.0164(5) 0.0041(4) 0.0034(4) 0.0022(4)
C1 0.0125(6) 0.0172(6) 0.0162(6) 0.0051(5) 0.0030(4) 0.0026(5)
C2 0.0156(6) 0.0217(7) 0.0187(6) 0.0055(5) 0.0046(5) 0.0009(5)
C3 0.0192(7) 0.0263(8) 0.0245(7) 0.0063(6) 0.0092(6) 0.0006(6)
C4 0.0160(7) 0.0250(8) 0.0319(8) 0.0085(6) 0.0066(6) -0.0014(6)
C5 0.0153(6) 0.0199(7) 0.0275(7) 0.0039(6) 0.0004(5) -0.0018(5)
C6 0.0154(6) 0.0171(7) 0.0192(6) 0.0039(5) 0.0020(5) 0.0016(5)
C7 0.0207(7) 0.0338(9) 0.0171(6) 0.0027(6) 0.0056(5) -0.0030(6)
C8 0.0338(10) 0.0657(16) 0.0209(8) 0.0136(9) 0.0035(7) -0.0008(10)
C9 0.0330(10) 0.0343(11) 0.0333(9) -0.0083(8) 0.0170(8) -0.0058(8)
C10 0.0188(7) 0.0196(7) 0.0177(6) 0.0021(5) 0.0005(5) 0.0031(5)
C11 0.0371(10) 0.0206(8) 0.0258(8) 0.0008(6) 0.0057(7) 0.0036(7)
C12 0.0257(8) 0.0272(9) 0.0203(7) 0.0053(6) -0.0037(6) 0.0029(7)
C13 0.0249(8) 0.0374(10) 0.0320(8) 0.0232(8) 0.0070(6) 0.0073(7)
C14 0.0283(9) 0.0291(9) 0.0339(9) 0.0141(7) 0.0096(7) 0.0150(7)
C15 0.0163(7) 0.0340(9) 0.0278(8) 0.0117(7) 0.0080(6) 0.0059(6)
C16 0.0346(10) 0.0405(12) 0.0291(9) -0.0105(8) -0.0084(7) 0.0132(9)
C17 0.0139(6) 0.0147(6) 0.0196(6) 0.0054(5) 0.0049(5) 0.0024(5)
C18 0.0156(6) 0.0156(7) 0.0270(7) 0.0066(5) 0.0070(5) 0.0022(5)
C19 0.0255(8) 0.0202(8) 0.0388(9) 0.0148(7) 0.0135(7) 0.0031(6)
C20 0.0278(8) 0.0313(9) 0.0339(9) 0.0185(7) 0.0155(7) 0.0071(7)
C21 0.0226(7) 0.0294(9) 0.0220(7) 0.0100(6) 0.0088(6) 0.0061(6)
C22 0.0169(6) 0.0199(7) 0.0182(6) 0.0071(5) 0.0038(5) 0.0035(5)
C23 0.0194(7) 0.0150(7) 0.0325(8) 0.0029(6) 0.0104(6) 0.0021(5)
C24 0.0329(10) 0.0278(10) 0.0495(12) -0.0060(9) 0.0112(9) -0.0105(8)
C25 0.0398(11) 0.0291(10) 0.0496(12) 0.0133(9) 0.0222(9) 0.0181(8)
C26 0.0249(7) 0.0186(7) 0.0155(6) 0.0018(5) 0.0028(5) 0.0046(6)
C27 0.0392(10) 0.0312(10) 0.0283(8) 0.0058(7) 0.0102(7) 0.0166(8)
C28 0.0288(9) 0.0228(9) 0.0315(9) -0.0002(7) -0.0004(7) 0.0008(7)
Sb3 0.01160(4) 0.01613(4) 0.01516(4) 0.00567(3) 0.00274(3) 0.00113(3)
Cl3 0.0355(2) 0.01766(18) 0.02765(19) 0.00243(14) -0.01092(16) -0.00338(16)
Si4 0.01378(17) 0.01430(18) 0.01895(18) 0.00214(14) 0.00529(13) 0.00219(14)
Si8 0.01364(17) 0.01812(19) 0.01560(16) 0.00599(14) 0.00437(13) 0.00233(14)
O3 0.0190(5) 0.0287(6) 0.0256(5) 0.0139(5) 0.0117(4) 0.0101(4)
N5 0.0117(5) 0.0137(5) 0.0171(5) 0.0042(4) 0.0023(4) 0.0022(4)
N6 0.0116(5) 0.0158(5) 0.0138(5) 0.0042(4) 0.0031(4) 0.0022(4)
C57 0.0122(6) 0.0166(6) 0.0201(6) 0.0070(5) 0.0030(5) 0.0021(5)
C58 0.0141(6) 0.0185(7) 0.0199(6) 0.0071(5) 0.0010(5) 0.0015(5)
C59 0.0204(7) 0.0278(9) 0.0239(7) 0.0111(6) -0.0015(5) 0.0019(6)
C60 0.0231(8) 0.0315(10) 0.0326(9) 0.0183(7) -0.0016(6) 0.0035(7)
C61 0.0222(8) 0.0217(8) 0.0386(9) 0.0162(7) 0.0008(6) 0.0042(6)
C62 0.0143(6) 0.0167(7) 0.0280(7) 0.0082(6) 0.0040(5) 0.0028(5)
C63 0.0205(7) 0.0184(7) 0.0168(6) 0.0028(5) 0.0008(5) -0.0014(5)
C64 0.0307(9) 0.0237(9) 0.0314(9) 0.0017(7) 0.0072(7) 0.0039(7)
C65 0.0263(8) 0.0289(9) 0.0290(8) 0.0049(7) 0.0001(6) -0.0079(7)
C66 0.0170(7) 0.0149(7) 0.0310(8) 0.0043(6) 0.0030(5) 0.0016(5)
C67 0.0263(9) 0.0336(10) 0.0431(11) 0.0147(8) -0.0015(7) -0.0121(8)
C68 0.0389(11) 0.0285(11) 0.0525(13) -0.0031(9) 0.0038(9) 0.0159(9)
C69 0.0144(7) 0.0379(10) 0.0314(8) 0.0143(7) 0.0046(6) 0.0043(6)
C70 0.0464(12) 0.0268(10) 0.0380(10) -0.0078(8) 0.0262(9) -0.0050(8)
C71 0.0204(7) 0.0261(8) 0.0227(7) 0.0050(6) 0.0037(5) -0.0048(6)
C72 0.0256(8) 0.0238(8) 0.0216(7) 0.0106(6) 0.0053(6) 0.0037(6)
C73 0.0147(6) 0.0157(6) 0.0135(5) 0.0049(5) 0.0045(4) 0.0016(5)
C74 0.0147(6) 0.0171(6) 0.0154(6) 0.0044(5) 0.0049(4) 0.0025(5)
C75 0.0198(7) 0.0221(8) 0.0225(7) 0.0046(6) 0.0083(5) 0.0066(6)
C76 0.0176(7) 0.0295(9) 0.0267(7) 0.0086(6) 0.0064(6) 0.0111(6)
C77 0.0175(7) 0.0286(8) 0.0204(7) 0.0075(6) 0.0013(5) 0.0072(6)
C78 0.0154(6) 0.0212(7) 0.0157(6) 0.0056(5) 0.0031(5) 0.0038(5)
C79 0.0165(6) 0.0188(7) 0.0148(6) 0.0035(5) 0.0052(5) 0.0025(5)
C80 0.0249(8) 0.0240(8) 0.0199(6) 0.0070(6) 0.0099(6) 0.0036(6)
C81 0.0282(8) 0.0218(8) 0.0188(7) 0.0028(6) 0.0042(6) -0.0004(6)
C82 0.0179(7) 0.0249(8) 0.0147(6) 0.0023(5) 0.0008(5) 0.0045(6)
C83 0.0293(9) 0.0393(11) 0.0156(6) 0.0061(6) 0.0025(6) 0.0088(7)
C84 0.0218(8) 0.0283(9) 0.0285(8) 0.0019(7) 0.0006(6) 0.0008(7)
Sb2 0.01426(4) 0.01482(4) 0.01730(4) 0.00432(3) 0.00370(3) 0.00257(3)
Cl2 0.0412(2) 0.01784(18) 0.02701(19) -0.00174(14) 0.01713(17) 0.00104(16)
Si5 0.01407(17) 0.01407(18) 0.01932(18) 0.00367(14) 0.00339(13) 0.00168(14)
Si11 0.01760(19) 0.0166(2) 0.02263(19) 0.00824(15) 0.00248(15) 0.00246(15)
O2 0.0162(5) 0.0234(6) 0.0252(5) 0.0118(4) 0.0012(4) 0.0009(4)
N3 0.0157(5) 0.0146(5) 0.0164(5) 0.0054(4) 0.0051(4) 0.0025(4)
N4 0.0146(5) 0.0151(6) 0.0169(5) 0.0042(4) 0.0042(4) 0.0007(4)
C29 0.0159(6) 0.0179(7) 0.0180(6) 0.0069(5) 0.0056(5) 0.0033(5)
C30 0.0194(7) 0.0224(7) 0.0177(6) 0.0063(5) 0.0062(5) 0.0046(5)
C31 0.0275(8) 0.0317(9) 0.0221(7) 0.0097(6) 0.0109(6) 0.0073(7)
C32 0.0296(9) 0.0356(10) 0.0287(8) 0.0194(7) 0.0133(7) 0.0094(7)
C33 0.0263(8) 0.0240(8) 0.0347(9) 0.0168(7) 0.0121(7) 0.0068(6)
C34 0.0172(6) 0.0168(7) 0.0244(7) 0.0087(5) 0.0061(5) 0.0038(5)
C35 0.0295(8) 0.0209(8) 0.0178(6) 0.0021(5) 0.0072(6) 0.0060(6)
C36 0.0366(10) 0.0251(9) 0.0320(9) 0.0011(7) 0.0024(7) -0.0016(8)
C37 0.0454(12) 0.0344(11) 0.0289(9) 0.0056(8) 0.0158(8) 0.0189(9)
C38 0.0174(7) 0.0149(7) 0.0287(7) 0.0063(5) 0.0050(5) 0.0034(5)
C39 0.0256(8) 0.0287(9) 0.0333(9) 0.0071(7) 0.0049(7) 0.0118(7)
C40 0.0302(9) 0.0193(8) 0.0455(11) 0.0073(7) 0.0045(8) -0.0034(7)
C41 0.0212(7) 0.0209(8) 0.0257(7) 0.0017(6) 0.0000(6) 0.0005(6)
C42 0.0202(7) 0.0283(9) 0.0297(8) 0.0045(7) 0.0083(6) 0.0067(6)
C43 0.0322(9) 0.0347(10) 0.0368(10) 0.0233(8) 0.0036(7) 0.0044(8)
C44 0.0281(9) 0.0217(9) 0.0434(10) 0.0040(7) 0.0064(7) 0.0108(7)
C45 0.0174(6) 0.0161(7) 0.0177(6) 0.0038(5) 0.0041(5) 0.0012(5)
C46 0.0177(6) 0.0191(7) 0.0191(6) 0.0045(5) 0.0041(5) 0.0007(5)
C47 0.0214(8) 0.0295(9) 0.0263(8) 0.0057(6) 0.0039(6) -0.0063(7)
C48 0.0230(8) 0.0405(11) 0.0310(9) 0.0112(8) 0.0100(7) -0.0063(7)
C49 0.0283(9) 0.0375(10) 0.0260(8) 0.0072(7) 0.0141(7) -0.0013(7)
C50 0.0235(7) 0.0243(8) 0.0181(6) 0.0045(6) 0.0084(5) 0.0015(6)
C51 0.0193(7) 0.0197(7) 0.0171(6) 0.0020(5) 0.0022(5) 0.0005(5)
C52 0.0238(8) 0.0300(9) 0.0200(7) 0.0049(6) 0.0001(6) 0.0024(7)
C53 0.0382(10) 0.0229(9) 0.0275(8) 0.0011(7) 0.0059(7) 0.0033(7)
C54 0.0323(9) 0.0276(9) 0.0198(7) -0.0002(6) 0.0108(6) -0.0025(7)
C55 0.0465(12) 0.0324(11) 0.0436(11) -0.0019(9) 0.0274(10) 0.0027(9)
C56 0.0506(13) 0.0492(13) 0.0187(8) 0.0037(8) 0.0090(8) -0.0043(10)

loop_
_atom_type_symbol
_atom_type_description
_atom_type_scat_dispersion_real
_atom_type_scat_dispersion_imag
_atom_type_scat_source
C C 0.0033 0.0016 'International Tables Vol C Tables 4.2.6.8 and 6.1.1.4'
H H 0.0000 0.0000 'International Tables Vol C Tables 4.2.6.8 and 6.1.1.4'
Cl Cl 0.1484 0.1585 'International Tables Vol C Tables 4.2.6.8 and 6.1.1.4'
N N 0.0061 0.0033 'International Tables Vol C Tables 4.2.6.8 and 6.1.1.4'
O O 0.0106 0.0060 'International Tables Vol C Tables 4.2.6.8 and 6.1.1.4'
Sb Sb -0.5866 1.5461 'International Tables Vol C Tables 4.2.6.8 and 6.1.1.4'
Si Si 0.0817 0.0704 'International Tables Vol C Tables 4.2.6.8 and 6.1.1.4'

loop_
_geom_angle_atom_site_label_1
_geom_angle_atom_site_label_2
_geom_angle_atom_site_label_3
_geom_angle
N1 Sb1 Cl1 96.91(4)
N2 Sb1 Cl1 98.51(4)
N2 Sb1 N1 100.23(5)
O1 Si6 N2 104.79(6)
O1 Si6 C15 111.79(8)
O1 Si6 C16 106.05(10)
N2 Si6 C15 109.90(7)
N2 Si6 C16 114.65(8)
C15 Si6 C16 109.56(9)
O1 Si10 N1 105.90(7)
O1 Si10 C13 108.10(8)
O1 Si10 C14 108.29(8)
N1 Si10 C13 112.12(7)
N1 Si10 C14 113.90(7)
C13 Si10 C14 108.30(9)
Si6 O1 Si10 140.81(8)
Si10 N1 Sb1 122.53(6)
C1 N1 Sb1 113.89(9)
C1 N1 Si10 121.59(10)
Si6 N2 Sb1 125.55(6)
C17 N2 Sb1 114.02(9)
C17 N2 Si6 120.28(9)
C2 C1 N1 120.16(13)
C6 C1 N1 120.37(12)
C6 C1 C2 119.47(13)
C1 C2 C7 124.49(13)
C3 C2 C1 118.73(14)
C3 C2 C7 116.76(13)
C2 C3 H3 119.1
C4 C3 C2 121.86(15)
C4 C3 H3 119.1
C3 C4 H4 120.3
C3 C4 C5 119.33(14)
C5 C4 H4 120.3
C4 C5 H5 119.2
C4 C5 C6 121.58(15)
C6 C5 H5 119.2
C1 C6 C10 123.48(13)
C5 C6 C1 119.03(14)
C5 C6 C10 117.49(13)
C2 C7 H7 108.6
C2 C7 C8 111.66(16)
C2 C7 C9 110.39(15)
C8 C7 H7 108.6
C8 C7 C9 108.97(16)
C9 C7 H7 108.6
C7 C8 H8A 109.5
C7 C8 H8B 109.5
C7 C8 H8C 109.5
H8A C8 H8B 109.5
H8A C8 H8C 109.5
H8B C8 H8C 109.5
C7 C9 H9A 109.5
C7 C9 H9B 109.5
C7 C9 H9C 109.5
H9A C9 H9B 109.5
H9A C9 H9C 109.5
H9B C9 H9C 109.5
C6 C10 H10 108.0
C6 C10 C11 111.60(14)
C6 C10 C12 110.79(14)
C11 C10 H10 108.0
C11 C10 C12 110.43(14)
C12 C10 H10 108.0
C10 C11 H11A 109.5
C10 C11 H11B 109.5
C10 C11 H11C 109.5
H11A C11 H11B 109.5
H11A C11 H11C 109.5
H11B C11 H11C 109.5
C10 C12 H12A 109.5
C10 C12 H12B 109.5
C10 C12 H12C 109.5
H12A C12 H12B 109.5
H12A C12 H12C 109.5
H12B C12 H12C 109.5
Si10 C13 H13A 109.5
Si10 C13 H13B 109.5
Si10 C13 H13C 109.5
H13A C13 H13B 109.5
H13A C13 H13C 109.5
H13B C13 H13C 109.5
Si10 C14 H14A 109.5
Si10 C14 H14B 109.5
Si10 C14 H14C 109.5
H14A C14 H14B 109.5
H14A C14 H14C 109.5
H14B C14 H14C 109.5
Si6 C15 H15A 109.5
Si6 C15 H15B 109.5
Si6 C15 H15C 109.5
H15A C15 H15B 109.5
H15A C15 H15C 109.5
H15B C15 H15C 109.5
Si6 C16 H16A 109.5
Si6 C16 H16B 109.5
Si6 C16 H16C 109.5
H16A C16 H16B 109.5
H16A C16 H16C 109.5
H16B C16 H16C 109.5
C18 C17 N2 120.79(13)
C18 C17 C22 120.36(13)
C22 C17 N2 118.83(13)
C17 C18 C23 123.26(14)
C19 C18 C17 118.67(15)
C19 C18 C23 118.06(15)
C18 C19 H19 119.3
C20 C19 C18 121.42(16)
C20 C19 H19 119.3
C19 C20 H20 120.2
C19 C20 C21 119.56(15)
C21 C20 H20 120.2
C20 C21 H21 119.2
C20 C21 C22 121.69(16)
C22 C21 H21 119.2
C17 C22 C26 121.92(13)
C21 C22 C17 118.26(15)
C21 C22 C26 119.79(14)
C18 C23 H23 107.8
C18 C23 C24 111.52(14)
C18 C23 C25 111.41(16)
C24 C23 H23 107.8
C25 C23 H23 107.8
C25 C23 C24 110.45(16)
C23 C24 H24A 109.5
C23 C24 H24B 109.5
C23 C24 H24C 109.5
H24A C24 H24B 109.5
H24A C24 H24C 109.5
H24B C24 H24C 109.5
C23 C25 H25A 109.5
C23 C25 H25B 109.5
C23 C25 H25C 109.5
H25A C25 H25B 109.5
H25A C25 H25C 109.5
H25B C25 H25C 109.5
C22 C26 H26 107.5
C22 C26 C27 113.54(14)
C22 C26 C28 110.63(14)
C27 C26 H26 107.5
C28 C26 H26 107.5
C28 C26 C27 109.82(14)
C26 C27 H27A 109.5
C26 C27 H27B 109.5
C26 C27 H27C 109.5
H27A C27 H27B 109.5
H27A C27 H27C 109.5
H27B C27 H27C 109.5
C26 C28 H28A 109.5
C26 C28 H28B 109.5
C26 C28 H28C 109.5
H28A C28 H28B 109.5
H28A C28 H28C 109.5
H28B C28 H28C 109.5
N5 Sb3 Cl3 97.47(4)
N5 Sb3 N6 100.34(5)
N6 Sb3 Cl3 96.90(3)
O3 Si4 N5 104.51(6)
O3 Si4 C69 111.42(8)
O3 Si4 C70 105.83(9)
N5 Si4 C69 109.75(7)
N5 Si4 C70 115.16(7)
C69 Si4 C70 110.00(10)
O3 Si8 N6 106.20(6)
O3 Si8 C71 109.29(8)
O3 Si8 C72 108.04(7)
N6 Si8 C71 113.35(7)
N6 Si8 C72 111.56(7)
C72 Si8 C71 108.24(8)
Si4 O3 Si8 140.77(7)
Si4 N5 Sb3 124.96(7)
C57 N5 Sb3 113.60(9)
C57 N5 Si4 121.09(10)
Si8 N6 Sb3 123.39(7)
C73 N6 Sb3 115.37(8)
C73 N6 Si8 120.09(9)
C58 C57 N5 118.96(13)
C62 C57 N5 120.68(13)
C62 C57 C58 120.36(14)
C57 C58 C63 122.42(13)
C59 C58 C57 118.31(15)
C59 C58 C63 119.24(14)
C58 C59 H59 119.2
C60 C59 C58 121.66(16)
C60 C59 H59 119.2
C59 C60 H60 120.2
C59 C60 C61 119.64(16)
C61 C60 H60 120.2
C60 C61 H61 119.4
C60 C61 C62 121.23(17)
C62 C61 H61 119.4
C57 C62 C66 122.80(14)
C61 C62 C57 118.79(15)
C61 C62 C66 118.40(15)
C58 C63 H63 107.7
C58 C63 C64 110.78(13)
C58 C63 C65 112.96(15)
C64 C63 H63 107.7
C64 C63 C65 109.67(14)
C65 C63 H63 107.7
C63 C64 H64A 109.5
C63 C64 H64B 109.5
C63 C64 H64C 109.5
H64A C64 H64B 109.5
H64A C64 H64C 109.5
H64B C64 H64C 109.5
C63 C65 H65A 109.5
C63 C65 H65B 109.5
C63 C65 H65C 109.5
H65A C65 H65B 109.5
H65A C65 H65C 109.5
H65B C65 H65C 109.5
C62 C66 H66 107.9
C62 C66 C67 110.61(14)
C62 C66 C68 112.17(15)
C67 C66 H66 107.9
C68 C66 H66 107.9
C68 C66 C67 110.16(16)
C66 C67 H67A 109.5
C66 C67 H67B 109.5
C66 C67 H67C 109.5
H67A C67 H67B 109.5
H67A C67 H67C 109.5
H67B C67 H67C 109.5
C66 C68 H68A 109.5
C66 C68 H68B 109.5
C66 C68 H68C 109.5
H68A C68 H68B 109.5
H68A C68 H68C 109.5
H68B C68 H68C 109.5
Si4 C69 H69A 109.5
Si4 C69 H69B 109.5
Si4 C69 H69C 109.5
H69A C69 H69B 109.5
H69A C69 H69C 109.5
H69B C69 H69C 109.5
Si4 C70 H70A 109.5
Si4 C70 H70B 109.5
Si4 C70 H70C 109.5
H70A C70 H70B 109.5
H70A C70 H70C 109.5
H70B C70 H70C 109.5
Si8 C71 H71A 109.5
Si8 C71 H71B 109.5
Si8 C71 H71C 109.5
H71A C71 H71B 109.5
H71A C71 H71C 109.5
H71B C71 H71C 109.5
Si8 C72 H72A 109.5
Si8 C72 H72B 109.5
Si8 C72 H72C 109.5
H72A C72 H72B 109.5
H72A C72 H72C 109.5
H72B C72 H72C 109.5
C74 C73 N6 120.10(12)
C74 C73 C78 119.98(14)
C78 C73 N6 119.91(12)
C73 C74 C79 123.48(13)
C75 C74 C73 118.76(13)
C75 C74 C79 117.76(13)
C74 C75 H75 119.1
C76 C75 C74 121.76(15)
C76 C75 H75 119.1
C75 C76 H76 120.5
C75 C76 C77 119.05(15)
C77 C76 H76 120.5
C76 C77 H77 119.0
C76 C77 C78 122.10(15)
C78 C77 H77 119.0
C73 C78 C82 124.27(14)
C77 C78 C73 118.22(14)
C77 C78 C82 117.47(13)
C74 C79 H79 108.1
C74 C79 C80 110.63(12)
C74 C79 C81 112.27(13)
C80 C79 H79 108.1
C81 C79 H79 108.1
C81 C79 C80 109.63(12)
C79 C80 H80A 109.5
C79 C80 H80B 109.5
C79 C80 H80C 109.5
H80A C80 H80B 109.5
H80A C80 H80C 109.5
H80B C80 H80C 109.5
C79 C81 H81A 109.5
C79 C81 H81B 109.5
C79 C81 H81C 109.5
H81A C81 H81B 109.5
H81A C81 H81C 109.5
H81B C81 H81C 109.5
C78 C82 H82 108.6
C78 C82 C83 112.81(14)
C78 C82 C84 109.65(13)
C83 C82 H82 108.6
C83 C82 C84 108.51(13)
C84 C82 H82 108.6
C82 C83 H83A 109.5
C82 C83 H83B 109.5
C82 C83 H83C 109.5
H83A C83 H83B 109.5
H83A C83 H83C 109.5
H83B C83 H83C 109.5
C82 C84 H84A 109.5
C82 C84 H84B 109.5
C82 C84 H84C 109.5
H84A C84 H84B 109.5
H84A C84 H84C 109.5
H84B C84 H84C 109.5
N3 Sb2 Cl2 97.48(4)
N3 Sb2 N4 100.38(5)
N4 Sb2 Cl2 96.18(4)
O2 Si5 N3 104.31(6)
O2 Si5 C41 107.40(7)
O2 Si5 C42 110.84(8)
N3 Si5 C41 113.97(7)
N3 Si5 C42 111.32(7)
C41 Si5 C42 108.87(8)
O2 Si11 N4 105.49(6)
O2 Si11 C43 107.12(8)
O2 Si11 C44 110.06(8)
N4 Si11 C43 113.40(8)
N4 Si11 C44 111.96(8)
C43 Si11 C44 108.65(10)
Si11 O2 Si5 138.07(8)
Si5 N3 Sb2 124.28(6)
C29 N3 Sb2 115.24(9)
C29 N3 Si5 119.80(9)
Si11 N4 Sb2 123.07(6)
C45 N4 Sb2 115.53(10)
C45 N4 Si11 120.98(10)
C30 C29 N3 118.82(13)
C34 C29 N3 120.95(13)
C34 C29 C30 120.21(13)
C29 C30 C35 122.12(13)
C31 C30 C29 118.60(15)
C31 C30 C35 119.19(14)
C30 C31 H31 119.2
C32 C31 C30 121.54(16)
C32 C31 H31 119.2
C31 C32 H32 120.2
C33 C32 C31 119.55(15)
C33 C32 H32 120.2
C32 C33 H33 119.2
C32 C33 C34 121.52(16)
C34 C33 H33 119.2
C29 C34 C38 122.60(13)
C33 C34 C29 118.57(15)
C33 C34 C38 118.74(15)
C30 C35 H35 107.5
C30 C35 C36 110.17(15)
C30 C35 C37 113.77(15)
C36 C35 H35 107.5
C36 C35 C37 110.07(15)
C37 C35 H35 107.5
C35 C36 H36A 109.5
C35 C36 H36B 109.5
C35 C36 H36C 109.5
H36A C36 H36B 109.5
H36A C36 H36C 109.5
H36B C36 H36C 109.5
C35 C37 H37A 109.5
C35 C37 H37B 109.5
C35 C37 H37C 109.5
H37A C37 H37B 109.5
H37A C37 H37C 109.5
H37B C37 H37C 109.5
C34 C38 H38 108.1
C34 C38 C39 110.04(14)
C34 C38 C40 113.38(14)
C39 C38 H38 108.1
C39 C38 C40 109.10(15)
C40 C38 H38 108.1
C38 C39 H39A 109.5
C38 C39 H39B 109.5
C38 C39 H39C 109.5
H39A C39 H39B 109.5
H39A C39 H39C 109.5
H39B C39 H39C 109.5
C38 C40 H40A 109.5
C38 C40 H40B 109.5
C38 C40 H40C 109.5
H40A C40 H40B 109.5
H40A C40 H40C 109.5
H40B C40 H40C 109.5
Si5 C41 H41A 109.5
Si5 C41 H41B 109.5
Si5 C41 H41C 109.5
H41A C41 H41B 109.5
H41A C41 H41C 109.5
H41B C41 H41C 109.5
Si5 C42 H42A 109.5
Si5 C42 H42B 109.5
Si5 C42 H42C 109.5
H42A C42 H42B 109.5
H42A C42 H42C 109.5
H42B C42 H42C 109.5
Si11 C43 H43A 109.5
Si11 C43 H43B 109.5
Si11 C43 H43C 109.5
H43A C43 H43B 109.5
H43A C43 H43C 109.5
H43B C43 H43C 109.5
Si11 C44 H44A 109.5
Si11 C44 H44B 109.5
Si11 C44 H44C 109.5
H44A C44 H44B 109.5
H44A C44 H44C 109.5
H44B C44 H44C 109.5
C46 C45 N4 120.27(12)
C46 C45 C50 119.97(13)
C50 C45 N4 119.76(13)
C45 C46 C51 123.45(13)
C47 C46 C45 118.74(14)
C47 C46 C51 117.79(14)
C46 C47 H47 119.2
C48 C47 C46 121.55(16)
C48 C47 H47 119.2
C47 C48 H48 120.3
C47 C48 C49 119.40(15)
C49 C48 H48 120.3
C48 C49 H49 119.0
C48 C49 C50 121.90(15)
C50 C49 H49 119.0
C45 C50 C54 124.11(14)
C49 C50 C45 118.38(15)
C49 C50 C54 117.50(14)
C46 C51 H51 108.0
C46 C51 C52 110.59(14)
C46 C51 C53 112.30(14)
C52 C51 H51 108.0
C52 C51 C53 109.77(14)
C53 C51 H51 108.0
C51 C52 H52A 109.5
C51 C52 H52B 109.5
C51 C52 H52C 109.5
H52A C52 H52B 109.5
H52A C52 H52C 109.5
H52B C52 H52C 109.5
C51 C53 H53A 109.5
C51 C53 H53B 109.5
C51 C53 H53C 109.5
H53A C53 H53B 109.5
H53A C53 H53C 109.5
H53B C53 H53C 109.5
C50 C54 H54 108.4
C50 C54 C55 110.52(17)
C50 C54 C56 111.79(16)
C55 C54 H54 108.4
C55 C54 C56 109.18(16)
C56 C54 H54 108.4
C54 C55 H55A 109.5
C54 C55 H55B 109.5
C54 C55 H55C 109.5
H55A C55 H55B 109.5
H55A C55 H55C 109.5
H55B C55 H55C 109.5
C54 C56 H56A 109.5
C54 C56 H56B 109.5
C54 C56 H56C 109.5
H56A C56 H56B 109.5
H56A C56 H56C 109.5
H56B C56 H56C 109.5

loop_
_geom_bond_atom_site_label_1
_geom_bond_atom_site_label_2
_geom_bond_distance
Sb1 Cl1 2.3939(4)
Sb1 N1 2.0395(13)
Sb1 N2 2.0265(12)
Si6 O1 1.6182(13)
Si6 N2 1.7463(13)
Si6 C15 1.8466(16)
Si6 C16 1.8521(19)
Si10 O1 1.6276(12)
Si10 N1 1.7413(14)
Si10 C13 1.8382(17)
Si10 C14 1.8616(19)
N1 C1 1.4547(18)
N2 C17 1.4490(18)
C1 C2 1.418(2)
C1 C6 1.411(2)
C2 C3 1.394(2)
C2 C7 1.521(2)
C3 H3 0.9300
C3 C4 1.376(2)
C4 H4 0.9300
C4 C5 1.377(2)
C5 H5 0.9300
C5 C6 1.397(2)
C6 C10 1.518(2)
C7 H7 0.9800
C7 C8 1.535(3)
C7 C9 1.537(3)
C8 H8A 0.9600
C8 H8B 0.9600
C8 H8C 0.9600
C9 H9A 0.9600
C9 H9B 0.9600
C9 H9C 0.9600
C10 H10 0.9800
C10 C11 1.532(2)
C10 C12 1.533(2)
C11 H11A 0.9600
C11 H11B 0.9600
C11 H11C 0.9600
C12 H12A 0.9600
C12 H12B 0.9600
C12 H12C 0.9600
C13 H13A 0.9600
C13 H13B 0.9600
C13 H13C 0.9600
C14 H14A 0.9600
C14 H14B 0.9600
C14 H14C 0.9600
C15 H15A 0.9600
C15 H15B 0.9600
C15 H15C 0.9600
C16 H16A 0.9600
C16 H16B 0.9600
C16 H16C 0.9600
C17 C18 1.408(2)
C17 C22 1.416(2)
C18 C19 1.395(2)
C18 C23 1.515(2)
C19 H19 0.9300
C19 C20 1.379(3)
C20 H20 0.9300
C20 C21 1.380(3)
C21 H21 0.9300
C21 C22 1.394(2)
C22 C26 1.512(2)
C23 H23 0.9800
C23 C24 1.536(2)
C23 C25 1.521(3)
C24 H24A 0.9600
C24 H24B 0.9600
C24 H24C 0.9600
C25 H25A 0.9600
C25 H25B 0.9600
C25 H25C 0.9600
C26 H26 0.9800
C26 C27 1.532(2)
C26 C28 1.530(2)
C27 H27A 0.9600
C27 H27B 0.9600
C27 H27C 0.9600
C28 H28A 0.9600
C28 H28B 0.9600
C28 H28C 0.9600
Sb3 Cl3 2.3942(4)
Sb3 N5 2.0251(12)
Sb3 N6 2.0308(12)
Si4 O3 1.6213(13)
Si4 N5 1.7432(12)
Si4 C69 1.8450(17)
Si4 C70 1.8525(18)
Si8 O3 1.6272(13)
Si8 N6 1.7436(12)
Si8 C71 1.8619(16)
Si8 C72 1.8438(16)
N5 C57 1.4519(19)
N6 C73 1.4562(19)
C57 C58 1.414(2)
C57 C62 1.409(2)
C58 C59 1.396(2)
C58 C63 1.510(2)
C59 H59 0.9300
C59 C60 1.380(3)
C60 H60 0.9300
C60 C61 1.382(3)
C61 H61 0.9300
C61 C62 1.397(2)
C62 C66 1.514(2)
C63 H63 0.9800
C63 C64 1.525(2)
C63 C65 1.531(2)
C64 H64A 0.9600
C64 H64B 0.9600
C64 H64C 0.9600
C65 H65A 0.9600
C65 H65B 0.9600
C65 H65C 0.9600
C66 H66 0.9800
C66 C67 1.529(2)
C66 C68 1.529(3)
C67 H67A 0.9600
C67 H67B 0.9600
C67 H67C 0.9600
C68 H68A 0.9600
C68 H68B 0.9600
C68 H68C 0.9600
C69 H69A 0.9600
C69 H69B 0.9600
C69 H69C 0.9600
C70 H70A 0.9600
C70 H70B 0.9600
C70 H70C 0.9600
C71 H71A 0.9600
C71 H71B 0.9600
C71 H71C 0.9600
C72 H72A 0.9600
C72 H72B 0.9600
C72 H72C 0.9600
C73 C74 1.4134(19)
C73 C78 1.415(2)
C74 C75 1.394(2)
C74 C79 1.516(2)
C75 H75 0.9300
C75 C76 1.378(2)
C76 H76 0.9300
C76 C77 1.382(2)
C77 H77 0.9300
C77 C78 1.395(2)
C78 C82 1.520(2)
C79 H79 0.9800
C79 C80 1.540(2)
C79 C81 1.530(2)
C80 H80A 0.9600
C80 H80B 0.9600
C80 H80C 0.9600
C81 H81A 0.9600
C81 H81B 0.9600
C81 H81C 0.9600
C82 H82 0.9800
C82 C83 1.534(2)
C82 C84 1.537(2)
C83 H83A 0.9600
C83 H83B 0.9600
C83 H83C 0.9600
C84 H84A 0.9600
C84 H84B 0.9600
C84 H84C 0.9600
Sb2 Cl2 2.3979(4)
Sb2 N3 2.0298(12)
Sb2 N4 2.0323(13)
Si5 O2 1.6281(12)
Si5 N3 1.7420(13)
Si5 C41 1.8479(17)
Si5 C42 1.8521(17)
Si11 O2 1.6281(12)
Si11 N4 1.7370(14)
Si11 C43 1.8454(18)
Si11 C44 1.8588(19)
N3 C29 1.4507(18)
N4 C45 1.4523(18)
C29 C30 1.415(2)
C29 C34 1.410(2)
C30 C31 1.390(2)
C30 C35 1.513(2)
C31 H31 0.9300
C31 C32 1.384(3)
C32 H32 0.9300
C32 C33 1.377(3)
C33 H33 0.9300
C33 C34 1.397(2)
C34 C38 1.513(2)
C35 H35 0.9800
C35 C36 1.524(3)
C35 C37 1.533(2)
C36 H36A 0.9600
C36 H36B 0.9600
C36 H36C 0.9600
C37 H37A 0.9600
C37 H37B 0.9600
C37 H37C 0.9600
C38 H38 0.9800
C38 C39 1.528(2)
C38 C40 1.533(2)
C39 H39A 0.9600
C39 H39B 0.9600
C39 H39C 0.9600
C40 H40A 0.9600
C40 H40B 0.9600
C40 H40C 0.9600
C41 H41A 0.9600
C41 H41B 0.9600
C41 H41C 0.9600
C42 H42A 0.9600
C42 H42B 0.9600
C42 H42C 0.9600
C43 H43A 0.9600
C43 H43B 0.9600
C43 H43C 0.9600
C44 H44A 0.9600
C44 H44B 0.9600
C44 H44C 0.9600
C45 C46 1.413(2)
C45 C50 1.416(2)
C46 C47 1.396(2)
C46 C51 1.517(2)
C47 H47 0.9300
C47 C48 1.377(2)
C48 H48 0.9300
C48 C49 1.379(3)
C49 H49 0.9300
C49 C50 1.393(2)
C50 C54 1.516(2)
C51 H51 0.9800
C51 C52 1.533(2)
C51 C53 1.535(2)
C52 H52A 0.9600
C52 H52B 0.9600
C52 H52C 0.9600
C53 H53A 0.9600
C53 H53B 0.9600
C53 H53C 0.9600
C54 H54 0.9800
C54 C55 1.529(3)
C54 C56 1.536(3)
C55 H55A 0.9600
C55 H55B 0.9600
C55 H55C 0.9600
C56 H56A 0.9600
C56 H56B 0.9600
C56 H56C 0.9600

loop_
_geom_torsion_atom_site_label_1
_geom_torsion_atom_site_label_2
_geom_torsion_atom_site_label_3
_geom_torsion_atom_site_label_4
_geom_torsion
Sb1 N1 C1 C2 102.63(14)
Sb1 N1 C1 C6 -77.25(16)
Sb1 N2 C17 C18 -88.93(14)
Sb1 N2 C17 C22 92.69(14)
Si6 N2 C17 C18 86.75(16)
Si6 N2 C17 C22 -91.64(15)
Si10 N1 C1 C2 -93.02(16)
Si10 N1 C1 C6 87.10(16)
O1 Si6 N2 Sb1 -33.22(10)
O1 Si6 N2 C17 151.63(11)
O1 Si10 N1 Sb1 -38.67(9)
O1 Si10 N1 C1 158.34(11)
N1 Si10 O1 Si6 43.00(16)
N1 C1 C2 C3 179.07(15)
N1 C1 C2 C7 -2.3(2)
N1 C1 C6 C5 -179.72(15)
N1 C1 C6 C10 1.0(2)
N2 Si6 O1 Si10 -7.80(16)
N2 C17 C18 C19 -179.12(14)
N2 C17 C18 C23 2.1(2)
N2 C17 C22 C21 -179.59(14)
N2 C17 C22 C26 -1.7(2)
C1 C2 C3 C4 1.0(3)
C1 C2 C7 C8 119.99(18)
C1 C2 C7 C9 -118.62(18)
C1 C6 C10 C11 -124.93(17)
C1 C6 C10 C12 111.57(17)
C2 C1 C6 C5 0.4(2)
C2 C1 C6 C10 -178.92(15)
C2 C3 C4 C5 -0.2(3)
C3 C2 C7 C8 -61.4(2)
C3 C2 C7 C9 60.0(2)
C3 C4 C5 C6 -0.5(3)
C4 C5 C6 C1 0.4(3)
C4 C5 C6 C10 179.73(16)
C5 C6 C10 C11 55.7(2)
C5 C6 C10 C12 -67.76(19)
C6 C1 C2 C3 -1.1(2)
C6 C1 C2 C7 177.58(16)
C7 C2 C3 C4 -177.76(17)
C13 Si10 O1 Si6 163.33(14)
C13 Si10 N1 Sb1 -156.35(9)
C13 Si10 N1 C1 40.66(14)
C14 Si10 O1 Si6 -79.54(16)
C14 Si10 N1 Sb1 80.23(10)
C14 Si10 N1 C1 -82.76(12)
C15 Si6 O1 Si10 111.19(15)
C15 Si6 N2 Sb1 -153.48(9)
C15 Si6 N2 C17 31.38(13)
C16 Si6 O1 Si10 -129.46(15)
C16 Si6 N2 Sb1 82.61(12)
C16 Si6 N2 C17 -92.54(14)
C17 C18 C19 C20 -0.7(3)
C17 C18 C23 C24 -119.18(18)
C17 C18 C23 C25 116.89(18)
C17 C22 C26 C27 139.07(16)
C17 C22 C26 C28 -96.92(17)
C18 C17 C22 C21 2.0(2)
C18 C17 C22 C26 179.96(14)
C18 C19 C20 C21 0.8(3)
C19 C18 C23 C24 62.0(2)
C19 C18 C23 C25 -61.90(19)
C19 C20 C21 C22 0.5(3)
C20 C21 C22 C17 -1.9(2)
C20 C21 C22 C26 -179.90(16)
C21 C22 C26 C27 -43.0(2)
C21 C22 C26 C28 80.98(18)
C22 C17 C18 C19 -0.8(2)
C22 C17 C18 C23 -179.55(14)
C23 C18 C19 C20 178.16(16)
Sb3 N5 C57 C58 93.14(13)
Sb3 N5 C57 C62 -87.82(14)
Sb3 N6 C73 C74 -77.65(14)
Sb3 N6 C73 C78 102.93(13)
Si4 N5 C57 C58 -93.32(15)
Si4 N5 C57 C62 85.73(15)
Si8 N6 C73 C74 90.49(14)
Si8 N6 C73 C78 -88.93(15)
O3 Si4 N5 Sb3 -32.85(9)
O3 Si4 N5 C57 154.37(11)
O3 Si8 N6 Sb3 -31.67(9)
O3 Si8 N6 C73 161.18(10)
N5 Si4 O3 Si8 -13.32(15)
N5 C57 C58 C59 -179.40(13)
N5 C57 C58 C63 -1.3(2)
N5 C57 C62 C61 -179.65(14)
N5 C57 C62 C66 1.6(2)
N6 Si8 O3 Si4 45.13(14)
N6 C73 C74 C75 -176.61(13)
N6 C73 C74 C79 4.0(2)
N6 C73 C78 C77 175.41(13)
N6 C73 C78 C82 -6.9(2)
C57 C58 C59 C60 -1.2(2)
C57 C58 C63 C64 -102.61(17)
C57 C58 C63 C65 133.91(15)
C57 C62 C66 C67 114.64(18)
C57 C62 C66 C68 -121.92(18)
C58 C57 C62 C61 -0.6(2)
C58 C57 C62 C66 -179.33(14)
C58 C59 C60 C61 0.0(3)
C59 C58 C63 C64 75.52(18)
C59 C58 C63 C65 -48.0(2)
C59 C60 C61 C62 1.0(3)
C60 C61 C62 C57 -0.7(3)
C60 C61 C62 C66 178.10(16)
C61 C62 C66 C67 -64.1(2)
C61 C62 C66 C68 59.4(2)
C62 C57 C58 C59 1.6(2)
C62 C57 C58 C63 179.69(14)
C63 C58 C59 C60 -179.45(16)
C69 Si4 O3 Si8 105.14(14)
C69 Si4 N5 Sb3 -152.44(9)
C69 Si4 N5 C57 34.78(14)
C70 Si4 O3 Si8 -135.32(13)
C70 Si4 N5 Sb3 82.80(12)
C70 Si4 N5 C57 -89.98(14)
C71 Si8 O3 Si4 -77.49(14)
C71 Si8 N6 Sb3 88.33(10)
C71 Si8 N6 C73 -78.81(12)
C72 Si8 O3 Si4 164.94(12)
C72 Si8 N6 Sb3 -149.17(8)
C72 Si8 N6 C73 43.69(12)
C73 C74 C75 C76 0.5(2)
C73 C74 C79 C80 110.82(16)
C73 C74 C79 C81 -126.37(15)
C73 C78 C82 C83 127.21(16)
C73 C78 C82 C84 -111.73(17)
C74 C73 C78 C77 -4.0(2)
C74 C73 C78 C82 173.69(14)
C74 C75 C76 C77 -2.6(3)
C75 C74 C79 C80 -68.62(18)
C75 C74 C79 C81 54.20(18)
C75 C76 C77 C78 1.3(3)
C76 C77 C78 C73 2.0(2)
C76 C77 C78 C82 -175.87(15)
C77 C78 C82 C83 -55.07(19)
C77 C78 C82 C84 65.98(19)
C78 C73 C74 C75 2.8(2)
C78 C73 C74 C79 -176.63(13)
C79 C74 C75 C76 179.99(15)
Sb2 N3 C29 C30 -98.66(14)
Sb2 N3 C29 C34 83.22(15)
Sb2 N4 C45 C46 81.01(16)
Sb2 N4 C45 C50 -99.64(15)
Si5 N3 C29 C30 90.39(15)
Si5 N3 C29 C34 -87.73(16)
Si11 N4 C45 C46 -91.78(16)
Si11 N4 C45 C50 87.56(17)
O2 Si5 N3 Sb2 26.84(10)
O2 Si5 N3 C29 -163.07(11)
O2 Si11 N4 Sb2 27.57(9)
O2 Si11 N4 C45 -160.19(11)
N3 Si5 O2 Si11 29.34(14)
N3 C29 C30 C31 -179.29(14)
N3 C29 C30 C35 4.3(2)
N3 C29 C34 C33 178.54(14)
N3 C29 C34 C38 -4.8(2)
N4 Si11 O2 Si5 -57.05(13)
N4 C45 C46 C47 176.64(16)
N4 C45 C46 C51 -4.9(2)
N4 C45 C50 C49 -176.96(16)
N4 C45 C50 C54 3.9(3)
C29 C30 C31 C32 1.1(3)
C29 C30 C35 C36 98.77(18)
C29 C30 C35 C37 -137.08(16)
C29 C34 C38 C39 -104.27(18)
C29 C34 C38 C40 133.24(17)
C30 C29 C34 C33 0.4(2)
C30 C29 C34 C38 177.08(14)
C30 C31 C32 C33 -0.4(3)
C31 C30 C35 C36 -77.64(19)
C31 C30 C35 C37 46.5(2)
C31 C32 C33 C34 -0.4(3)
C32 C33 C34 C29 0.3(3)
C32 C33 C34 C38 -176.45(16)
C33 C34 C38 C39 72.36(19)
C33 C34 C38 C40 -50.1(2)
C34 C29 C30 C31 -1.2(2)
C34 C29 C30 C35 -177.59(15)
C35 C30 C31 C32 177.68(16)
C41 Si5 O2 Si11 150.62(12)
C41 Si5 N3 Sb2 -89.98(10)
C41 Si5 N3 C29 80.11(13)
C42 Si5 O2 Si11 -90.56(13)
C42 Si5 N3 Sb2 146.42(9)
C42 Si5 N3 C29 -43.50(13)
C43 Si11 O2 Si5 -178.16(13)
C43 Si11 N4 Sb2 144.49(9)
C43 Si11 N4 C45 -43.27(14)
C44 Si11 O2 Si5 63.90(15)
C44 Si11 N4 Sb2 -92.14(10)
C44 Si11 N4 C45 80.10(13)
C45 C46 C47 C48 1.1(3)
C45 C46 C51 C52 -109.89(18)
C45 C46 C51 C53 127.11(17)
C45 C50 C54 C55 113.12(19)
C45 C50 C54 C56 -125.06(19)
C46 C45 C50 C49 2.4(3)
C46 C45 C50 C54 -176.72(17)
C46 C47 C48 C49 0.9(3)
C47 C46 C51 C52 68.6(2)
C47 C46 C51 C53 -54.4(2)
C47 C48 C49 C50 -1.2(3)
C48 C49 C50 C45 -0.4(3)
C48 C49 C50 C54 178.8(2)
C49 C50 C54 C55 -66.0(2)
C49 C50 C54 C56 55.8(2)
C50 C45 C46 C47 -2.7(3)
C50 C45 C46 C51 175.79(16)
C51 C46 C47 C48 -177.53(18)
